data_7150286
loop_
_publ_author_name
'Schmidt, Andreas'
'Mordhorst, Thorsten'
'Nieger, Martin'

_publ_section_title
;
 From uncharged to decacationic molecules: syntheses and spectroscopic
 properties of heteroarenium-substituted pyridines.
;
_journal_issue 20
_journal_name_full 'Organic &amp; biomolecular chemistry'
_journal_page_first 3788
_journal_page_last 3793
_journal_paper_doi 10.1039/b510627c
_journal_volume 3
_journal_year 2005
_chemical_formula_moiety 'C14 H12 Cl4 N3 - B F4'
_chemical_formula_sum 'C14 H12 B Cl4 F4 N3'
_chemical_formula_weight 450.88
_chemical_name_common
;
1-(4-Pyrrolidino)-(2,3,5,6-tetrachloropyridin-4-yl)-
pyridinium tetrafluoroborate
;
_chemical_name_systematic
;
1-(4-Pyrrolidino)-[2,3,5,6-tetrachloropyridin-4-yl]-pyridinium
tetrafluoroborate
;
_space_group_IT_number 14
_symmetry_cell_setting monoclinic
_symmetry_space_group_name_Hall '-P 2ybc'
_symmetry_space_group_name_H-M 'P 1 21/c 1'
_atom_sites_solution_hydrogens geom
_atom_sites_solution_primary direct
_atom_sites_solution_secondary difmap
_audit_creation_method SHELXL-97
_cell_angle_alpha 90.00
_cell_angle_beta 95.594(1)
_cell_angle_gamma 90.00
_cell_formula_units_Z 4
_cell_length_a 7.7703(1)
_cell_length_b 20.6759(3)
_cell_length_c 11.1315(2)
_cell_measurement_reflns_used 3508
_cell_measurement_temperature 123(2)
_cell_measurement_theta_max 27.5
_cell_measurement_theta_min 1
_cell_volume 1779.85(5)
_computing_cell_refinement DENZO-SMN
_computing_data_collection Collect
_computing_data_reduction DENZO-SMN
_computing_molecular_graphics XP
_computing_publication_material 'SHELXL-97 (Sheldrick, 1997)'
_computing_structure_refinement 'SHELXL-97 (Sheldrick, 1997)'
_computing_structure_solution 'SHELXS-97 (Sheldrick, 1990)'
_diffrn_ambient_temperature 123(2)
_diffrn_measured_fraction_theta_full 0.977
_diffrn_measured_fraction_theta_max 0.977
_diffrn_measurement_device_type 'Nonius KappaCCD'
_diffrn_measurement_method 'rotation in phi and omega, 1 deg.'
_diffrn_radiation_monochromator graphite
_diffrn_radiation_source 'fine-focus sealed tube'
_diffrn_radiation_type MoK\a
_diffrn_radiation_wavelength 0.71073
_diffrn_reflns_av_R_equivalents 0.0372
_diffrn_reflns_av_sigmaI/netI 0.0330
_diffrn_reflns_limit_h_max 9
_diffrn_reflns_limit_h_min -10
_diffrn_reflns_limit_k_max 22
_diffrn_reflns_limit_k_min -26
_diffrn_reflns_limit_l_max 8
_diffrn_reflns_limit_l_min -14
_diffrn_reflns_number 11708
_diffrn_reflns_theta_full 27.48
_diffrn_reflns_theta_max 27.48
_diffrn_reflns_theta_min 3.22
_exptl_absorpt_coefficient_mu 0.708
_exptl_absorpt_correction_T_max 0.83415
_exptl_absorpt_correction_T_min 0.72637
_exptl_absorpt_correction_type multi-scan
_exptl_absorpt_process_details 'MULABS (Platon, cf. Blessing, 1995)'
_exptl_crystal_colour colourless
_exptl_crystal_density_diffrn 1.683
_exptl_crystal_density_meas ?
_exptl_crystal_density_method 'not measured'
_exptl_crystal_description plates
_exptl_crystal_F_000 904
_exptl_crystal_size_max 0.50
_exptl_crystal_size_mid 0.25
_exptl_crystal_size_min 0.20
_refine_diff_density_max 0.624
_refine_diff_density_min -0.432
_refine_diff_density_rms 0.056
_refine_ls_extinction_method none
_refine_ls_goodness_of_fit_ref 1.049
_refine_ls_hydrogen_treatment riding
_refine_ls_matrix_type full
_refine_ls_number_parameters 235
_refine_ls_number_reflns 3989
_refine_ls_number_restraints 0
_refine_ls_restrained_S_all 1.049
_refine_ls_R_factor_all 0.0392
_refine_ls_R_factor_gt 0.0320
_refine_ls_shift/su_max 0.001
_refine_ls_shift/su_mean 0.000
_refine_ls_structure_factor_coef Fsqd
_refine_ls_weighting_details 'calc w=1/[\s^2^(Fo^2^)+(0.0332P)^2^+1.0319P] where P=(Fo^2^+2Fc^2^)/3'
_refine_ls_weighting_scheme calc
_refine_ls_wR_factor_gt 0.0798
_refine_ls_wR_factor_ref 0.0831
_reflns_number_gt 3391
_reflns_number_total 3989
_reflns_threshold_expression >2sigma(I)
_cod_data_source_file b510627c.txt
_cod_data_source_block schm24_m_compound_2c
_cod_depositor_comments
;
The following automatic conversions were performed:

'_exptl_crystal_density_meas' value 'none' was changed to '?' - the
value is perceived as not measured.

Automatic conversion script
Id: cif_fix_values 3008 2015-01-20 13:52:24Z robertas 
;
_cod_original_sg_symbol_H-M P2(1)/c
_cod_database_code 7150286

loop_
_symmetry_equiv_pos_as_xyz
'x, y, z'
'-x, y+1/2, -z+1/2'
'-x, -y, -z'
'x, -y-1/2, z-1/2'

loop_
_atom_site_label
_atom_site_type_symbol
_atom_site_fract_x
_atom_site_fract_y
_atom_site_fract_z
_atom_site_U_iso_or_equiv
_atom_site_adp_type
_atom_site_occupancy
_atom_site_symmetry_multiplicity
_atom_site_calc_flag
_atom_site_refinement_flags
_atom_site_disorder_assembly
_atom_site_disorder_group
N1 N 0.25966(17) 0.33909(7) 0.88991(13) 0.0213(3) Uani 1 1 d . . .
C2 C 0.2512(2) 0.34444(8) 0.77100(16) 0.0208(3) Uani 1 1 d . . .
Cl2 Cl 0.25105(6) 0.27260(2) 0.69221(4) 0.02973(12) Uani 1 1 d . . .
C3 C 0.24472(19) 0.40339(8) 0.71022(15) 0.0190(3) Uani 1 1 d . . .
Cl3 Cl 0.22624(6) 0.40863(2) 0.55618(4) 0.02751(12) Uani 1 1 d . . .
C4 C 0.25249(19) 0.45907(8) 0.77978(15) 0.0182(3) Uani 1 1 d . . .
C5 C 0.2625(2) 0.45440(8) 0.90484(15) 0.0200(3) Uani 1 1 d . . .
Cl5 Cl 0.26877(7) 0.52194(2) 0.99401(4) 0.03118(12) Uani 1 1 d . . .
C6 C 0.2640(2) 0.39275(8) 0.95461(15) 0.0194(3) Uani 1 1 d . . .
Cl6 Cl 0.27542(6) 0.38365(2) 1.10963(4) 0.02724(11) Uani 1 1 d . . .
N7 N 0.25015(17) 0.52146(7) 0.72421(12) 0.0193(3) Uani 1 1 d . . .
C8 C 0.1095(2) 0.56076(8) 0.72890(15) 0.0203(3) Uani 1 1 d . . .
H8 H 0.0113 0.5450 0.7643 0.024 Uiso 1 1 calc R . .
C9 C 0.1072(2) 0.62155(8) 0.68422(15) 0.0205(3) Uani 1 1 d . . .
H9 H 0.0085 0.6481 0.6895 0.025 Uiso 1 1 calc R . .
C10 C 0.2526(2) 0.64612(8) 0.62901(14) 0.0190(3) Uani 1 1 d . . .
C11 C 0.3965(2) 0.60344(9) 0.62605(16) 0.0231(4) Uani 1 1 d . . .
H11 H 0.4965 0.6175 0.5907 0.028 Uiso 1 1 calc R . .
C12 C 0.3921(2) 0.54310(9) 0.67312(16) 0.0224(4) Uani 1 1 d . . .
H12 H 0.4893 0.5154 0.6705 0.027 Uiso 1 1 calc R . .
N13 N 0.25451(17) 0.70510(7) 0.58364(12) 0.0207(3) Uani 1 1 d . . .
C14 C 0.1033(2) 0.74879(9) 0.57058(17) 0.0259(4) Uani 1 1 d . . .
H14A H 0.0912 0.7726 0.6465 0.031 Uiso 1 1 calc R . .
H14B H -0.0046 0.7245 0.5474 0.031 Uiso 1 1 calc R . .
C15 C 0.1450(3) 0.79466(10) 0.47031(19) 0.0355(5) Uani 1 1 d . . .
H15A H 0.1057 0.7767 0.3899 0.043 Uiso 1 1 calc R . .
H15B H 0.0903 0.8374 0.4790 0.043 Uiso 1 1 calc R . .
C16 C 0.3403(2) 0.79971(10) 0.4880(2) 0.0364(5) Uani 1 1 d . . .
H16A H 0.3777 0.8303 0.5539 0.044 Uiso 1 1 calc R . .
H16B H 0.3873 0.8143 0.4130 0.044 Uiso 1 1 calc R . .
C17 C 0.3993(2) 0.73081(9) 0.52077(17) 0.0269(4) Uani 1 1 d . . .
H17A H 0.4156 0.7052 0.4476 0.032 Uiso 1 1 calc R . .
H17B H 0.5085 0.7309 0.5746 0.032 Uiso 1 1 calc R . .
B1 B 0.2159(3) 0.59130(11) 0.2853(2) 0.0283(5) Uani 1 1 d . . .
F1 F 0.11144(15) 0.59296(8) 0.17692(11) 0.0519(4) Uani 1 1 d . . .
F2 F 0.38271(15) 0.60742(8) 0.26477(14) 0.0584(4) Uani 1 1 d . . .
F3 F 0.15049(16) 0.63488(7) 0.36177(12) 0.0507(4) Uani 1 1 d . . .
F4 F 0.2170(2) 0.52949(8) 0.33125(17) 0.0722(5) Uani 1 1 d . . .

loop_
_atom_site_aniso_label
_atom_site_aniso_U_11
_atom_site_aniso_U_22
_atom_site_aniso_U_33
_atom_site_aniso_U_23
_atom_site_aniso_U_13
_atom_site_aniso_U_12
N1 0.0184(7) 0.0185(7) 0.0269(8) -0.0008(6) 0.0024(5) 0.0005(5)
C2 0.0159(7) 0.0186(8) 0.0279(9) -0.0068(7) 0.0031(6) -0.0003(6)
Cl2 0.0325(2) 0.0213(2) 0.0353(3) -0.01171(18) 0.00299(18) -0.00038(17)
C3 0.0152(7) 0.0238(8) 0.0184(8) -0.0040(6) 0.0026(6) -0.0007(6)
Cl3 0.0296(2) 0.0347(3) 0.0186(2) -0.00558(17) 0.00409(16) -0.00043(18)
C4 0.0156(7) 0.0183(8) 0.0208(8) 0.0001(6) 0.0026(6) 0.0010(6)
C5 0.0210(8) 0.0184(8) 0.0205(8) -0.0044(6) 0.0020(6) 0.0007(6)
Cl5 0.0522(3) 0.0190(2) 0.0217(2) -0.00582(16) 0.00008(19) 0.00380(19)
C6 0.0190(7) 0.0199(8) 0.0193(8) 0.0003(6) 0.0022(6) 0.0011(6)
Cl6 0.0350(2) 0.0268(2) 0.0200(2) 0.00325(17) 0.00327(16) 0.00301(18)
N7 0.0199(7) 0.0189(7) 0.0192(7) -0.0001(5) 0.0031(5) 0.0007(5)
C8 0.0172(7) 0.0244(9) 0.0199(8) 0.0002(7) 0.0043(6) 0.0012(6)
C9 0.0184(7) 0.0231(9) 0.0201(8) -0.0004(7) 0.0028(6) 0.0026(6)
C10 0.0216(8) 0.0199(8) 0.0150(8) -0.0025(6) 0.0001(6) -0.0018(6)
C11 0.0196(8) 0.0258(9) 0.0245(9) 0.0007(7) 0.0052(6) -0.0013(7)
C12 0.0175(7) 0.0252(9) 0.0249(9) -0.0013(7) 0.0042(6) 0.0018(7)
N13 0.0207(7) 0.0199(7) 0.0214(7) 0.0000(6) 0.0018(5) -0.0017(6)
C14 0.0242(8) 0.0232(9) 0.0304(9) 0.0060(7) 0.0029(7) 0.0023(7)
C15 0.0320(10) 0.0329(11) 0.0415(11) 0.0126(9) 0.0036(8) -0.0005(8)
C16 0.0305(10) 0.0313(11) 0.0476(12) 0.0109(9) 0.0044(9) -0.0036(8)
C17 0.0219(8) 0.0248(9) 0.0345(10) 0.0050(8) 0.0046(7) -0.0054(7)
B1 0.0188(9) 0.0356(12) 0.0304(11) -0.0051(9) 0.0010(8) -0.0004(8)
F1 0.0294(6) 0.0923(11) 0.0329(7) -0.0245(7) -0.0031(5) 0.0160(7)
F2 0.0191(6) 0.0864(11) 0.0703(10) 0.0070(8) 0.0068(6) -0.0036(6)
F3 0.0410(7) 0.0663(9) 0.0445(8) -0.0302(7) 0.0018(6) -0.0005(6)
F4 0.0694(10) 0.0461(9) 0.0998(14) 0.0194(9) 0.0014(9) -0.0044(8)

loop_
_atom_type_symbol
_atom_type_description
_atom_type_scat_dispersion_real
_atom_type_scat_dispersion_imag
_atom_type_scat_source
C C 0.0033 0.0016 'International Tables Vol C Tables 4.2.6.8 and 6.1.1.4'
H H 0.0000 0.0000 'International Tables Vol C Tables 4.2.6.8 and 6.1.1.4'
N N 0.0061 0.0033 'International Tables Vol C Tables 4.2.6.8 and 6.1.1.4'
Cl Cl 0.1484 0.1585 'International Tables Vol C Tables 4.2.6.8 and 6.1.1.4'
B B 0.0013 0.0007 'International Tables Vol C Tables 4.2.6.8 and 6.1.1.4'
F F 0.0171 0.0103 'International Tables Vol C Tables 4.2.6.8 and 6.1.1.4'

loop_
_geom_angle_atom_site_label_1
_geom_angle_atom_site_label_2
_geom_angle_atom_site_label_3
_geom_angle
_geom_angle_site_symmetry_1
_geom_angle_site_symmetry_3
_geom_angle_publ_flag
C6 N1 C2 118.11(15) . . ?
N1 C2 C3 123.70(15) . . ?
N1 C2 Cl2 115.73(13) . . ?
C3 C2 Cl2 120.57(13) . . ?
C2 Cl2 Cl6 165.28(6) . 4_565 ?
C4 C3 C2 117.27(15) . . ?
C4 C3 Cl3 120.18(13) . . ?
C2 C3 Cl3 122.55(13) . . ?
C3 C4 C5 119.82(15) . . ?
C3 C4 N7 120.65(14) . . ?
C5 C4 N7 119.54(14) . . ?
C6 C5 C4 117.42(15) . . ?
C6 C5 Cl5 121.25(13) . . ?
C4 C5 Cl5 121.33(13) . . ?
C5 Cl5 F1 146.79(7) . 1_556 ?
N1 C6 C5 123.66(15) . . ?
N1 C6 Cl6 116.65(13) . . ?
C5 C6 Cl6 119.68(13) . . ?
C6 Cl6 Cl2 112.20(6) . 4_566 ?
C12 N7 C8 120.18(15) . . ?
C12 N7 C4 119.96(14) . . ?
C8 N7 C4 119.75(13) . . ?
C9 C8 N7 121.38(15) . . ?
C9 C8 H8 119.3 . . ?
N7 C8 H8 119.3 . . ?
C8 C9 C10 120.38(15) . . ?
C8 C9 H9 119.8 . . ?
C10 C9 H9 119.8 . . ?
N13 C10 C11 121.61(15) . . ?
N13 C10 C9 122.05(15) . . ?
C11 C10 C9 116.33(15) . . ?
C12 C11 C10 120.73(15) . . ?
C12 C11 H11 119.6 . . ?
C10 C11 H11 119.6 . . ?
C11 C12 N7 121.00(15) . . ?
C11 C12 H12 119.5 . . ?
N7 C12 H12 119.5 . . ?
C10 N13 C14 124.30(14) . . ?
C10 N13 C17 123.34(14) . . ?
C14 N13 C17 111.58(14) . . ?
C10 N13 F3 81.44(10) . . ?
C14 N13 F3 93.96(10) . . ?
C17 N13 F3 86.50(10) . . ?
N13 C14 C15 103.21(15) . . ?
N13 C14 H14A 111.1 . . ?
C15 C14 H14A 111.1 . . ?
N13 C14 H14B 111.1 . . ?
C15 C14 H14B 111.1 . . ?
H14A C14 H14B 109.1 . . ?
C16 C15 C14 103.29(15) . . ?
C16 C15 H15A 111.1 . . ?
C14 C15 H15A 111.1 . . ?
C16 C15 H15B 111.1 . . ?
C14 C15 H15B 111.1 . . ?
H15A C15 H15B 109.1 . . ?
C15 C16 C17 103.87(15) . . ?
C15 C16 H16A 111.0 . . ?
C17 C16 H16A 111.0 . . ?
C15 C16 H16B 111.0 . . ?
C17 C16 H16B 111.0 . . ?
H16A C16 H16B 109.0 . . ?
N13 C17 C16 102.91(14) . . ?
N13 C17 H17A 111.2 . . ?
C16 C17 H17A 111.2 . . ?
N13 C17 H17B 111.2 . . ?
C16 C17 H17B 111.2 . . ?
H17A C17 H17B 109.1 . . ?
F3 B1 F4 111.61(19) . . ?
F3 B1 F2 110.82(17) . . ?
F4 B1 F2 108.32(17) . . ?
F3 B1 F1 107.63(16) . . ?
F4 B1 F1 109.15(18) . . ?
F2 B1 F1 109.27(18) . . ?
B1 F1 Cl5 110.47(11) . 1_554 ?
B1 F3 N13 139.97(12) . . ?

loop_
_geom_bond_atom_site_label_1
_geom_bond_atom_site_label_2
_geom_bond_distance
_geom_bond_site_symmetry_2
_geom_bond_publ_flag
N1 C6 1.321(2) . ?
N1 C2 1.324(2) . ?
C2 C3 1.393(2) . ?
C2 Cl2 1.7248(17) . ?
Cl2 Cl6 3.3691(6) 4_565 ?
C3 C4 1.385(2) . ?
C3 Cl3 1.7101(17) . ?
C4 C5 1.390(2) . ?
C4 N7 1.430(2) . ?
C5 C6 1.389(2) . ?
C5 Cl5 1.7112(17) . ?
Cl5 F1 2.8778(13) 1_556 ?
C6 Cl6 1.7296(17) . ?
Cl6 Cl2 3.3691(6) 4_566 ?
N7 C12 1.365(2) . ?
N7 C8 1.367(2) . ?
C8 C9 1.351(2) . ?
C8 H8 0.9500 . ?
C9 C10 1.431(2) . ?
C9 H9 0.9500 . ?
C10 N13 1.321(2) . ?
C10 C11 1.427(2) . ?
C11 C12 1.355(2) . ?
C11 H11 0.9500 . ?
C12 H12 0.9500 . ?
N13 C14 1.478(2) . ?
N13 C17 1.480(2) . ?
N13 F3 2.9107(18) . ?
C14 C15 1.524(3) . ?
C14 H14A 0.9900 . ?
C14 H14B 0.9900 . ?
C15 C16 1.515(3) . ?
C15 H15A 0.9900 . ?
C15 H15B 0.9900 . ?
C16 C17 1.530(3) . ?
C16 H16A 0.9900 . ?
C16 H16B 0.9900 . ?
C17 H17A 0.9900 . ?
C17 H17B 0.9900 . ?
B1 F3 1.371(3) . ?
B1 F4 1.376(3) . ?
B1 F2 1.379(2) . ?
B1 F1 1.387(2) . ?
F1 Cl5 2.8778(13) 1_554 ?

loop_
_geom_hbond_atom_site_label_D
_geom_hbond_atom_site_label_H
_geom_hbond_atom_site_label_A
_geom_hbond_distance_DH
_geom_hbond_distance_HA
_geom_hbond_distance_DA
_geom_hbond_angle_DHA
_geom_hbond_site_symmetry_A
C8 H8 F4 0.95 2.51 3.168(2) 126.8 3_566
C12 H12 F4 0.95 2.47 3.393(2) 165.0 3_666
C11 H11 Cl3 0.95 2.88 3.7323(17) 149.9 3_666

loop_
_geom_torsion_atom_site_label_1
_geom_torsion_atom_site_label_2
_geom_torsion_atom_site_label_3
_geom_torsion_atom_site_label_4
_geom_torsion
_geom_torsion_site_symmetry_1
_geom_torsion_site_symmetry_2
_geom_torsion_site_symmetry_3
_geom_torsion_site_symmetry_4
_geom_torsion_publ_flag
C6 N1 C2 C3 -0.7(2) . . . . ?
C6 N1 C2 Cl2 178.53(12) . . . . ?
N1 C2 Cl2 Cl6 -9.7(3) . . . 4_565 ?
C3 C2 Cl2 Cl6 169.55(15) . . . 4_565 ?
N1 C2 C3 C4 1.8(2) . . . . ?
Cl2 C2 C3 C4 -177.40(12) . . . . ?
N1 C2 C3 Cl3 -177.66(12) . . . . ?
Cl2 C2 C3 Cl3 3.12(19) . . . . ?
C2 C3 C4 C5 -1.4(2) . . . . ?
Cl3 C3 C4 C5 178.14(12) . . . . ?
C2 C3 C4 N7 178.71(14) . . . . ?
Cl3 C3 C4 N7 -1.8(2) . . . . ?
C3 C4 C5 C6 0.0(2) . . . . ?
N7 C4 C5 C6 179.88(14) . . . . ?
C3 C4 C5 Cl5 -178.93(12) . . . . ?
N7 C4 C5 Cl5 1.0(2) . . . . ?
C6 C5 Cl5 F1 -56.2(2) . . . 1_556 ?
C4 C5 Cl5 F1 122.60(14) . . . 1_556 ?
C2 N1 C6 C5 -0.9(2) . . . . ?
C2 N1 C6 Cl6 -179.90(12) . . . . ?
C4 C5 C6 N1 1.2(2) . . . . ?
Cl5 C5 C6 N1 -179.88(13) . . . . ?
C4 C5 C6 Cl6 -179.75(12) . . . . ?
Cl5 C5 C6 Cl6 -0.9(2) . . . . ?
N1 C6 Cl6 Cl2 -4.49(14) . . . 4_566 ?
C5 C6 Cl6 Cl2 176.43(11) . . . 4_566 ?
C3 C4 N7 C12 -72.7(2) . . . . ?
C5 C4 N7 C12 107.41(18) . . . . ?
C3 C4 N7 C8 111.26(17) . . . . ?
C5 C4 N7 C8 -68.7(2) . . . . ?
C12 N7 C8 C9 -0.4(2) . . . . ?
C4 N7 C8 C9 175.71(15) . . . . ?
N7 C8 C9 C10 0.8(2) . . . . ?
C8 C9 C10 N13 179.53(16) . . . . ?
C8 C9 C10 C11 -0.8(2) . . . . ?
N13 C10 C11 C12 179.98(16) . . . . ?
C9 C10 C11 C12 0.3(2) . . . . ?
C10 C11 C12 N7 0.2(3) . . . . ?
C8 N7 C12 C11 -0.2(2) . . . . ?
C4 N7 C12 C11 -176.22(16) . . . . ?
C11 C10 N13 C14 172.37(16) . . . . ?
C9 C10 N13 C14 -7.9(2) . . . . ?
C11 C10 N13 C17 3.4(2) . . . . ?
C9 C10 N13 C17 -176.95(15) . . . . ?
C11 C10 N13 F3 83.41(15) . . . . ?
C9 C10 N13 F3 -96.90(15) . . . . ?
C10 N13 C14 C15 -156.47(16) . . . . ?
C17 N13 C14 C15 13.66(19) . . . . ?
F3 N13 C14 C15 -74.14(14) . . . . ?
N13 C14 C15 C16 -32.4(2) . . . . ?
C14 C15 C16 C17 39.5(2) . . . . ?
C10 N13 C17 C16 -179.33(16) . . . . ?
C14 N13 C17 C16 10.43(19) . . . . ?
F3 N13 C17 C16 103.30(13) . . . . ?
C15 C16 C17 N13 -30.6(2) . . . . ?
F3 B1 F1 Cl5 169.41(12) . . . 1_554 ?
F4 B1 F1 Cl5 -69.29(17) . . . 1_554 ?
F2 B1 F1 Cl5 49.00(19) . . . 1_554 ?
F4 B1 F3 N13 77.9(2) . . . . ?
F2 B1 F3 N13 -42.9(3) . . . . ?
F1 B1 F3 N13 -162.36(14) . . . . ?
C10 N13 F3 B1 -68.1(2) . . . . ?
C14 N13 F3 B1 167.8(2) . . . . ?
C17 N13 F3 B1 56.3(2) . . . . ?
